data_4344398
loop_
_publ_author_name
'Wu, Bing'
'Gramigna, Kathryn M.'
'Bezpalko, Mark W.'
'Foxman, Bruce M.'
'Thomas, Christine M.'

_publ_section_title
;
 Heterobimetallic Ti/Co Complexes That Promote Catalytic N-N Bond
 Cleavage.
;
_journal_issue 22
_journal_name_full 'Inorganic chemistry'
_journal_page_first 10909
_journal_page_last 10917
_journal_paper_doi 10.1021/acs.inorgchem.5b01962
_journal_volume 54
_journal_year 2015
_chemical_formula_moiety 'C50 H87 Co1 N5 O2 P3 Ti1'
_chemical_formula_sum 'C50 H87 Co N5 O2 P3 Ti'
_chemical_formula_weight 990.03
_space_group_IT_number 2
_symmetry_cell_setting triclinic
_symmetry_space_group_name_Hall '-P 1'
_symmetry_space_group_name_H-M 'P -1'
_atom_sites_solution_hydrogens difmap
_atom_sites_solution_primary other
_audit_creation_date 2014-01-28
_audit_creation_method CRYSTALS_ver_14.43
_cell_angle_alpha 104.5924(12)
_cell_angle_beta 91.5782(12)
_cell_angle_gamma 93.0024(12)
_cell_formula_units_Z 4
_cell_length_a 12.5760(3)
_cell_length_b 19.1361(5)
_cell_length_c 23.3330(5)
_cell_measurement_reflns_used 9699
_cell_measurement_temperature 120
_cell_measurement_theta_max 30
_cell_measurement_theta_min 3
_cell_volume 5421.8(2)
_computing_cell_refinement 'Apex2 (Bruker AXS, 2006)'
_computing_data_collection 'Apex2 (Bruker AXS, 2006)'
_computing_data_reduction 'Apex2 (Bruker AXS, 2006)'
_computing_molecular_graphics 'CAMERON (Watkin et al., 1996)'
_computing_publication_material 'CRYSTALS (Betteridge et al., 2003)'
_computing_structure_refinement 'CRYSTALS (Betteridge et al., 2003)'
_computing_structure_solution 'Superflip (Palatinus & Chapuis, 2007)'
_diffrn_ambient_temperature 120
_diffrn_measured_fraction_theta_full 0.997
_diffrn_measured_fraction_theta_max 0.997
_diffrn_measurement_device Area
_diffrn_measurement_device_type 'Bruker Kappa Apex2'
_diffrn_measurement_method '\f & \w scans'
_diffrn_radiation_monochromator graphite
_diffrn_radiation_type 'Mo K\a'
_diffrn_radiation_wavelength 0.71073
_diffrn_reflns_av_R_equivalents 0.050
_diffrn_reflns_limit_h_max 17
_diffrn_reflns_limit_h_min -17
_diffrn_reflns_limit_k_max 26
_diffrn_reflns_limit_k_min -26
_diffrn_reflns_limit_l_max 32
_diffrn_reflns_limit_l_min -32
_diffrn_reflns_number 139225
_diffrn_reflns_theta_full 30.019
_diffrn_reflns_theta_max 30.019
_diffrn_reflns_theta_min 1.824
_diffrn_standards_number 0
_exptl_absorpt_coefficient_mu 0.582
_exptl_absorpt_correction_T_max 0.92
_exptl_absorpt_correction_T_min 0.90
_exptl_absorpt_correction_type numerical
_exptl_absorpt_process_details
; 
 Analytical Absorption (De Meulenaer & Tompa, 1965) 
;
_exptl_crystal_colour red
_exptl_crystal_density_diffrn 1.213
_exptl_crystal_density_method 'not measured'
_exptl_crystal_description prism
_exptl_crystal_F_000 2128
_exptl_crystal_size_max 0.430
_exptl_crystal_size_mid 0.190
_exptl_crystal_size_min 0.140
_refine_diff_density_max 1.31
_refine_diff_density_min -0.77
_refine_ls_extinction_method None
_refine_ls_goodness_of_fit_ref 1.0000
_refine_ls_hydrogen_treatment constr
_refine_ls_matrix_type full
_refine_ls_number_parameters 1115
_refine_ls_number_reflns 31584
_refine_ls_number_restraints 0
_refine_ls_R_factor_all 0.0569
_refine_ls_R_factor_gt 0.0373
_refine_ls_shift/su_max 0.0100444
_refine_ls_shift/su_mean 0.0004005
_refine_ls_structure_factor_coef Fsqd
_refine_ls_weighting_details
;
 Method= Modified Sheldrick 
 w=1/[\s^2^(F^2^) + ( 0.04P)^2^ + 4.09P] 
 ,where P=(max(Fo^2^,0) + 2Fc^2^)/3 
;
_refine_ls_weighting_scheme calc
_refine_ls_wR_factor_all 0.0926
_refine_ls_wR_factor_gt 0.0837
_refine_ls_wR_factor_ref 0.0926
_reflns_limit_h_max 17
_reflns_limit_h_min -17
_reflns_limit_k_max 26
_reflns_limit_k_min -26
_reflns_limit_l_max 32
_reflns_limit_l_min 0
_reflns_number_gt 23301
_reflns_number_total 31584
_reflns_threshold_expression I>2.0\s(I)
_oxford_diffrn_Wilson_B_factor 0.00
_oxford_diffrn_Wilson_scale 0.00
_oxford_refine_ls_r_factor_ref 0.0569
_oxford_refine_ls_scale 0.091383(9)
_oxford_reflns_number_all 31584
_oxford_reflns_threshold_expression_ref I>-10.0\s(I)
_oxford_structure_analysis_title 'bw_305_0m in P-1'
_cod_data_source_file ic5b01962_si_002.cif
_cod_data_source_block 4
_cod_depositor_comments
;
The following automatic conversions were performed:

'_atom_sites_solution_primary' value 'Other' changed to 'other'
according to
/usr/data/users/saulius/crontab/automatic-downloads/rss-feeds/ACS/lib/dictionaries/cif_core.dic
dictionary named 'cif_core.dic' version 2.4.2 from 2011-04-26.

Automatic conversion script
Id: cif_fix_values 3271 2015-04-21 07:52:19Z andrius 

 Adding full bibliography for 4344395--4344402.cif.
;
_cod_original_sg_symbol_Hall '-P 1 '
_cod_original_sg_symbol_H-M 'P -1 '
_cod_original_formula_sum 'C50 H87 Co1 N5 O2 P3 Ti1'
_cod_database_code 4344398

loop_
_symmetry_equiv_pos_as_xyz
x,y,z
-x,-y,-z

loop_
_atom_site_label
_atom_site_type_symbol
_atom_site_fract_x
_atom_site_fract_y
_atom_site_fract_z
_atom_site_U_iso_or_equiv
_atom_site_occupancy
_atom_site_adp_type
_atom_site_refinement_flags_posn
_atom_site_refinement_flags_occupancy
_atom_site_disorder_assembly
_atom_site_disorder_group
Co1 Co 0.756248(16) 0.779017(11) 0.332036(9) 0.0131 1.0000 Uani . . . .
Co101 Co 0.190249(16) 0.304191(11) 0.300178(9) 0.0137 1.0000 Uani . . . .
Ti1 Ti 0.62149(2) 0.830299(15) 0.297014(12) 0.0120 1.0000 Uani . . . .
Ti101 Ti 0.20835(2) 0.270585(15) 0.202564(12) 0.0133 1.0000 Uani . . . .
P1 P 0.76305(3) 0.89340(2) 0.384622(18) 0.0143 1.0000 Uani . . . .
P2 P 0.79047(3) 0.77547(2) 0.238644(18) 0.0147 1.0000 Uani . . . .
P3 P 0.61158(3) 0.71414(2) 0.343334(18) 0.0139 1.0000 Uani . . . .
P101 P 0.17905(3) 0.18469(2) 0.273925(19) 0.0158 1.0000 Uani . . . .
P102 P 0.05079(3) 0.34619(2) 0.262457(17) 0.0136 1.0000 Uani . . . .
P103 P 0.34753(3) 0.35257(2) 0.285097(19) 0.0168 1.0000 Uani . . . .
O1 O 0.47601(9) 0.87635(6) 0.26196(5) 0.0205 1.0000 Uani . . . .
O2 O 0.80368(19) 0.37340(13) 0.47704(8) 0.0727 1.0000 Uani . . . .
O3 O 0.27802(12) 0.57295(8) 0.06914(7) 0.0368 1.0000 Uani . . . .
O101 O 0.23348(10) 0.25140(7) 0.10370(5) 0.0218 1.0000 Uani . . . .
N1 N 0.66077(10) 0.92615(7) 0.35233(6) 0.0151 1.0000 Uani . . . .
N2 N 0.68196(10) 0.81185(7) 0.21690(6) 0.0154 1.0000 Uani . . . .
N3 N 0.51705(10) 0.75869(7) 0.31712(6) 0.0149 1.0000 Uani . . . .
N4 N 0.86520(11) 0.73448(8) 0.36295(7) 0.0218 1.0000 Uani . . . .
N5 N 0.92245(12) 0.70836(9) 0.38235(7) 0.0254 1.0000 Uani . . . .
N101 N 0.18235(11) 0.16719(7) 0.19908(6) 0.0168 1.0000 Uani . . . .
N102 N 0.08154(10) 0.32607(7) 0.19046(6) 0.0157 1.0000 Uani . . . .
N103 N 0.36073(11) 0.31119(7) 0.21329(7) 0.0198 1.0000 Uani . . . .
N104 N 0.17601(12) 0.32896(8) 0.38257(7) 0.0226 1.0000 Uani . . . .
N105 N 0.16755(13) 0.34162(10) 0.42946(7) 0.0309 1.0000 Uani . . . .
C1 C 0.65801(12) 0.99899(9) 0.34968(7) 0.0165 1.0000 Uani . . . .
C2 C 0.69476(13) 1.01938(9) 0.30014(8) 0.0204 1.0000 Uani . . . .
C3 C 0.69535(15) 1.09074(10) 0.29622(8) 0.0264 1.0000 Uani . . . .
C4 C 0.7343(2) 1.11147(12) 0.24213(10) 0.0415 1.0000 Uani . . . .
C5 C 0.65880(15) 1.14233(10) 0.34356(9) 0.0286 1.0000 Uani . . . .
C6 C 0.62057(14) 1.12406(10) 0.39328(9) 0.0249 1.0000 Uani . . . .
C7 C 0.58018(17) 1.18125(11) 0.44394(10) 0.0378 1.0000 Uani . . . .
C8 C 0.61956(13) 1.05200(9) 0.39594(8) 0.0202 1.0000 Uani . . . .
C9 C 0.74510(13) 0.92828(10) 0.46556(7) 0.0201 1.0000 Uani . . . .
C10 C 0.63558(14) 0.90977(10) 0.48574(8) 0.0253 1.0000 Uani . . . .
C11 C 0.83296(15) 0.90605(11) 0.50276(8) 0.0289 1.0000 Uani . . . .
C12 C 0.88436(12) 0.95055(9) 0.37621(7) 0.0179 1.0000 Uani . . . .
C13 C 0.89803(14) 1.02754(9) 0.41623(8) 0.0228 1.0000 Uani . . . .
C14 C 0.98695(13) 0.91164(10) 0.37893(8) 0.0243 1.0000 Uani . . . .
C15 C 0.63713(12) 0.81100(9) 0.16046(7) 0.0157 1.0000 Uani . . . .
C16 C 0.58730(13) 0.74823(9) 0.12317(7) 0.0181 1.0000 Uani . . . .
C17 C 0.53510(13) 0.74942(10) 0.07016(7) 0.0207 1.0000 Uani . . . .
C18 C 0.47936(16) 0.68159(11) 0.03123(8) 0.0297 1.0000 Uani . . . .
C19 C 0.53309(14) 0.81424(10) 0.05376(8) 0.0246 1.0000 Uani . . . .
C20 C 0.58156(14) 0.87765(10) 0.08993(8) 0.0248 1.0000 Uani . . . .
C21 C 0.5802(2) 0.94787(12) 0.07173(11) 0.0424 1.0000 Uani . . . .
C22 C 0.63265(13) 0.87548(9) 0.14301(8) 0.0204 1.0000 Uani . . . .
C23 C 0.90870(12) 0.83266(10) 0.22741(8) 0.0201 1.0000 Uani . . . .
C24 C 0.91119(15) 0.86055(11) 0.17142(9) 0.0290 1.0000 Uani . . . .
C25 C 1.01254(14) 0.79828(11) 0.23744(9) 0.0291 1.0000 Uani . . . .
C26 C 0.80157(13) 0.68573(9) 0.18553(7) 0.0194 1.0000 Uani . . . .
C27 C 0.84013(15) 0.68603(10) 0.12398(8) 0.0258 1.0000 Uani . . . .
C28 C 0.86331(15) 0.63395(10) 0.21227(8) 0.0257 1.0000 Uani . . . .
C29 C 0.40959(12) 0.75913(8) 0.33312(7) 0.0149 1.0000 Uani . . . .
C30 C 0.37683(13) 0.81727(9) 0.37644(8) 0.0201 1.0000 Uani . . . .
C31 C 0.27208(14) 0.81985(10) 0.39401(8) 0.0242 1.0000 Uani . . . .
C32 C 0.24023(16) 0.88374(12) 0.44119(10) 0.0393 1.0000 Uani . . . .
C33 C 0.19931(13) 0.76297(10) 0.36742(8) 0.0220 1.0000 Uani . . . .
C34 C 0.22960(12) 0.70420(9) 0.32392(7) 0.0177 1.0000 Uani . . . .
C35 C 0.15007(14) 0.64246(10) 0.29652(9) 0.0268 1.0000 Uani . . . .
C36 C 0.33476(12) 0.70313(9) 0.30665(7) 0.0160 1.0000 Uani . . . .
C37 C 0.58121(13) 0.61689(9) 0.30566(7) 0.0182 1.0000 Uani . . . .
C38 C 0.66270(15) 0.56930(10) 0.32457(9) 0.0280 1.0000 Uani . . . .
C39 C 0.57190(14) 0.60216(10) 0.23833(8) 0.0225 1.0000 Uani . . . .
C40 C 0.57722(13) 0.71670(9) 0.42131(7) 0.0185 1.0000 Uani . . . .
C41 C 0.67463(14) 0.71106(11) 0.46004(8) 0.0252 1.0000 Uani . . . .
C42 C 0.48585(14) 0.66497(10) 0.43026(8) 0.0234 1.0000 Uani . . . .
C43 C 0.42548(16) 0.94221(11) 0.28826(13) 0.0459 1.0000 Uani . . . .
C44 C 0.31229(16) 0.93194(12) 0.26226(12) 0.0402 1.0000 Uani . . . .
C45 C 0.29477(14) 0.85193(11) 0.23384(9) 0.0301 1.0000 Uani . . . .
C46 C 0.40472(13) 0.83151(11) 0.21570(8) 0.0247 1.0000 Uani . . . .
C47 C 0.7272(4) 0.4789(2) 0.4650(2) 0.1289 1.0000 Uani . . . .
C48 C 0.7965(4) 0.4459(2) 0.49608(16) 0.1129 1.0000 Uani . . . .
C49 C 0.8735(4) 0.3399(3) 0.50541(18) 0.1145 1.0000 Uani . . . .
C50 C 0.8790(3) 0.2652(2) 0.48327(14) 0.0830 1.0000 Uani . . . .
C51 C 0.2256(2) 0.67369(13) 0.14186(11) 0.0480 1.0000 Uani . . . .
C52 C 0.2774(2) 0.60321(14) 0.13115(10) 0.0457 1.0000 Uani . . . .
C53 C 0.3208(2) 0.50416(15) 0.05336(14) 0.0600 1.0000 Uani . . . .
C54 C 0.3280(3) 0.48202(16) -0.01272(15) 0.0668 1.0000 Uani . . . .
C101 C 0.14764(13) 0.10116(9) 0.15877(7) 0.0180 1.0000 Uani . . . .
C102 C 0.04283(14) 0.08931(10) 0.13611(8) 0.0229 1.0000 Uani . . . .
C103 C 0.00655(16) 0.02371(11) 0.09787(8) 0.0289 1.0000 Uani . . . .
C104 C -0.10828(18) 0.01083(14) 0.07571(11) 0.0445 1.0000 Uani . . . .
C105 C 0.07791(18) -0.03011(11) 0.08129(9) 0.0337 1.0000 Uani . . . .
C106 C 0.18380(17) -0.01937(11) 0.10209(9) 0.0324 1.0000 Uani . . . .
C107 C 0.2613(2) -0.07809(13) 0.08334(12) 0.0538 1.0000 Uani . . . .
C108 C 0.21774(15) 0.04624(9) 0.14050(8) 0.0233 1.0000 Uani . . . .
C109 C 0.28182(15) 0.12876(10) 0.29583(9) 0.0270 1.0000 Uani . . . .
C110 C 0.38976(14) 0.13960(10) 0.27088(9) 0.0271 1.0000 Uani . . . .
C112 C 0.05291(14) 0.13706(9) 0.28808(8) 0.0211 1.0000 Uani . . . .
C113 C 0.05129(16) 0.05424(10) 0.27685(9) 0.0292 1.0000 Uani . . . .
C114 C 0.01058(15) 0.17063(10) 0.34878(9) 0.0270 1.0000 Uani . . . .
C115 C 0.03484(12) 0.34503(9) 0.14111(7) 0.0159 1.0000 Uani . . . .
C116 C 0.04331(13) 0.41582(9) 0.13520(7) 0.0180 1.0000 Uani . . . .
C117 C -0.00246(13) 0.43423(9) 0.08641(7) 0.0199 1.0000 Uani . . . .
C118 C 0.00800(17) 0.51148(10) 0.08197(8) 0.0287 1.0000 Uani . . . .
C119 C -0.05675(14) 0.38069(10) 0.04245(7) 0.0221 1.0000 Uani . . . .
C120 C -0.06372(14) 0.30914(10) 0.04620(7) 0.0223 1.0000 Uani . . . .
C121 C -0.12024(17) 0.25111(11) -0.00258(8) 0.0328 1.0000 Uani . . . .
C122 C -0.01750(13) 0.29189(9) 0.09515(7) 0.0195 1.0000 Uani . . . .
C123 C -0.08084(13) 0.29843(9) 0.26651(7) 0.0181 1.0000 Uani . . . .
C124 C -0.16750(14) 0.29943(10) 0.21960(8) 0.0253 1.0000 Uani . . . .
C125 C -0.12453(14) 0.32043(10) 0.32859(8) 0.0249 1.0000 Uani . . . .
C126 C 0.02723(13) 0.44482(9) 0.28865(7) 0.0182 1.0000 Uani . . . .
C127 C -0.07267(14) 0.47248(10) 0.26491(8) 0.0244 1.0000 Uani . . . .
C128 C 0.03360(15) 0.47138(10) 0.35649(8) 0.0255 1.0000 Uani . . . .
C129 C 0.45311(13) 0.30248(9) 0.18000(8) 0.0194 1.0000 Uani . . . .
C130 C 0.47733(14) 0.23294(10) 0.14956(8) 0.0215 1.0000 Uani . . . .
C131 C 0.56736(15) 0.22088(11) 0.11607(8) 0.0258 1.0000 Uani . . . .
C132 C 0.59536(19) 0.14479(12) 0.08687(9) 0.0380 1.0000 Uani . . . .
C133 C 0.63336(14) 0.27972(12) 0.11155(8) 0.0283 1.0000 Uani . . . .
C134 C 0.61135(14) 0.34948(11) 0.14093(9) 0.0271 1.0000 Uani . . . .
C135 C 0.68301(17) 0.41305(13) 0.13625(11) 0.0421 1.0000 Uani . . . .
C136 C 0.52169(14) 0.36033(10) 0.17505(9) 0.0246 1.0000 Uani . . . .
C137 C 0.37033(13) 0.45155(9) 0.29142(8) 0.0202 1.0000 Uani . . . .
C138 C 0.32866(19) 0.49628(11) 0.34907(9) 0.0356 1.0000 Uani . . . .
C139 C 0.31713(14) 0.47173(10) 0.23878(8) 0.0236 1.0000 Uani . . . .
C143 C 0.23076(18) 0.18826(11) 0.05460(8) 0.0326 1.0000 Uani . . . .
C144 C 0.19351(17) 0.21393(11) 0.00119(8) 0.0311 1.0000 Uani . . . .
C145 C 0.22275(15) 0.29597(11) 0.01840(8) 0.0283 1.0000 Uani . . . .
C146 C 0.27322(16) 0.31023(10) 0.08016(8) 0.0259 1.0000 Uani . . . .
C211 C 0.3031(4) 0.1599(4) 0.3681(2) 0.0275(15) 0.432(12) Uiso . P 1 3
C212 C 0.2828(3) 0.1283(3) 0.35761(18) 0.0320(12) 0.568(12) Uiso . P 1 4
C240 C 0.4519(3) 0.3764(2) 0.40066(18) 0.0329(11) 0.498(6) Uiso . P 1 1
C241 C 0.4568(3) 0.3349(2) 0.3366(2) 0.0171(9) 0.498(6) Uiso . P 1 1
C242 C 0.5707(3) 0.3417(3) 0.31484(17) 0.0230(9) 0.498(6) Uiso . P 1 1
C243 C 0.4469(3) 0.3279(2) 0.38466(18) 0.0309(11) 0.502(6) Uiso . P 1 2
C244 C 0.4708(3) 0.3296(2) 0.3208(2) 0.0189(9) 0.502(6) Uiso . P 1 2
C245 C 0.5730(3) 0.3759(3) 0.32170(18) 0.0273(9) 0.502(6) Uiso . P 1 2
H21 H 0.7210 0.9847 0.2695 0.0251 1.0000 Uiso R . . .
H41 H 0.6800 1.1350 0.2267 0.0630 1.0000 Uiso R . . .
H42 H 0.7953 1.1443 0.2510 0.0626 1.0000 Uiso R . . .
H43 H 0.7499 1.0711 0.2127 0.0631 1.0000 Uiso R . . .
H51 H 0.6589 1.1908 0.3416 0.0341 1.0000 Uiso R . . .
H71 H 0.5759 1.1656 0.4795 0.0584 1.0000 Uiso R . . .
H72 H 0.5105 1.1920 0.4344 0.0590 1.0000 Uiso R . . .
H73 H 0.6242 1.2248 0.4521 0.0581 1.0000 Uiso R . . .
H81 H 0.5918 1.0391 0.4292 0.0232 1.0000 Uiso R . . .
H91 H 0.7519 0.9810 0.4712 0.0234 1.0000 Uiso R . . .
H101 H 0.5799 0.9159 0.4585 0.0377 1.0000 Uiso R . . .
H102 H 0.6330 0.8607 0.4888 0.0375 1.0000 Uiso R . . .
H103 H 0.6255 0.9411 0.5244 0.0380 1.0000 Uiso R . . .
H111 H 0.8321 0.8543 0.4968 0.0408 1.0000 Uiso R . . .
H112 H 0.8252 0.9272 0.5443 0.0435 1.0000 Uiso R . . .
H113 H 0.9027 0.9220 0.4948 0.0428 1.0000 Uiso R . . .
H121 H 0.8754 0.9547 0.3359 0.0206 1.0000 Uiso R . . .
H131 H 0.8376 1.0549 0.4138 0.0329 1.0000 Uiso R . . .
H132 H 0.9093 1.0250 0.4567 0.0329 1.0000 Uiso R . . .
H133 H 0.9602 1.0516 0.4041 0.0341 1.0000 Uiso R . . .
H141 H 1.0444 0.9357 0.3629 0.0382 1.0000 Uiso R . . .
H142 H 1.0067 0.9137 0.4196 0.0365 1.0000 Uiso R . . .
H143 H 0.9770 0.8621 0.3571 0.0353 1.0000 Uiso R . . .
H161 H 0.5869 0.7045 0.1350 0.0212 1.0000 Uiso R . . .
H181 H 0.5118 0.6674 -0.0052 0.0460 1.0000 Uiso R . . .
H182 H 0.4076 0.6874 0.0235 0.0465 1.0000 Uiso R . . .
H183 H 0.4817 0.6433 0.0494 0.0453 1.0000 Uiso R . . .
H191 H 0.4979 0.8140 0.0177 0.0299 1.0000 Uiso R . . .
H211 H 0.5223 0.9467 0.0456 0.0635 1.0000 Uiso R . . .
H212 H 0.5755 0.9869 0.1042 0.0642 1.0000 Uiso R . . .
H213 H 0.6406 0.9552 0.0520 0.0642 1.0000 Uiso R . . .
H221 H 0.6632 0.9183 0.1683 0.0251 1.0000 Uiso R . . .
H231 H 0.9056 0.8755 0.2597 0.0223 1.0000 Uiso R . . .
H241 H 0.9691 0.8977 0.1765 0.0437 1.0000 Uiso R . . .
H242 H 0.9243 0.8225 0.1372 0.0440 1.0000 Uiso R . . .
H243 H 0.8459 0.8818 0.1652 0.0438 1.0000 Uiso R . . .
H251 H 1.0708 0.8351 0.2458 0.0433 1.0000 Uiso R . . .
H252 H 1.0078 0.7763 0.2709 0.0430 1.0000 Uiso R . . .
H253 H 1.0280 0.7612 0.2023 0.0439 1.0000 Uiso R . . .
H261 H 0.7291 0.6662 0.1801 0.0229 1.0000 Uiso R . . .
H271 H 0.8266 0.6383 0.0979 0.0390 1.0000 Uiso R . . .
H272 H 0.8016 0.7206 0.1077 0.0371 1.0000 Uiso R . . .
H273 H 0.9155 0.6979 0.1255 0.0385 1.0000 Uiso R . . .
H281 H 0.9399 0.6461 0.2136 0.0378 1.0000 Uiso R . . .
H282 H 0.8497 0.5849 0.1870 0.0385 1.0000 Uiso R . . .
H283 H 0.8402 0.6345 0.2515 0.0380 1.0000 Uiso R . . .
H301 H 0.4265 0.8549 0.3945 0.0234 1.0000 Uiso R . . .
H321 H 0.2939 0.9001 0.4715 0.0603 1.0000 Uiso R . . .
H322 H 0.1786 0.8714 0.4589 0.0591 1.0000 Uiso R . . .
H323 H 0.2229 0.9230 0.4246 0.0599 1.0000 Uiso R . . .
H331 H 0.1289 0.7642 0.3783 0.0257 1.0000 Uiso R . . .
H351 H 0.1572 0.6024 0.3129 0.0431 1.0000 Uiso R . . .
H352 H 0.1574 0.6241 0.2555 0.0431 1.0000 Uiso R . . .
H353 H 0.0786 0.6549 0.3022 0.0423 1.0000 Uiso R . . .
H361 H 0.3561 0.6637 0.2767 0.0197 1.0000 Uiso R . . .
H371 H 0.5111 0.6046 0.3191 0.0217 1.0000 Uiso R . . .
H381 H 0.6581 0.5686 0.3654 0.0413 1.0000 Uiso R . . .
H382 H 0.6529 0.5202 0.3011 0.0408 1.0000 Uiso R . . .
H383 H 0.7326 0.5865 0.3194 0.0421 1.0000 Uiso R . . .
H391 H 0.5372 0.6401 0.2259 0.0332 1.0000 Uiso R . . .
H392 H 0.6405 0.5985 0.2214 0.0335 1.0000 Uiso R . . .
H393 H 0.5327 0.5571 0.2221 0.0345 1.0000 Uiso R . . .
H401 H 0.5534 0.7660 0.4347 0.0214 1.0000 Uiso R . . .
H411 H 0.7319 0.7441 0.4561 0.0379 1.0000 Uiso R . . .
H412 H 0.6998 0.6629 0.4499 0.0377 1.0000 Uiso R . . .
H413 H 0.6569 0.7222 0.5003 0.0379 1.0000 Uiso R . . .
H421 H 0.4224 0.6694 0.4073 0.0335 1.0000 Uiso R . . .
H422 H 0.5051 0.6152 0.4184 0.0339 1.0000 Uiso R . . .
H423 H 0.4701 0.6773 0.4723 0.0345 1.0000 Uiso R . . .
H431 H 0.4273 0.9484 0.3313 0.0554 1.0000 Uiso R . . .
H432 H 0.4641 0.9829 0.2800 0.0556 1.0000 Uiso R . . .
H441 H 0.3028 0.9598 0.2319 0.0495 1.0000 Uiso R . . .
H442 H 0.2661 0.9458 0.2944 0.0467 1.0000 Uiso R . . .
H451 H 0.2433 0.8433 0.1994 0.0357 1.0000 Uiso R . . .
H452 H 0.2673 0.8250 0.2636 0.0362 1.0000 Uiso R . . .
H461 H 0.4146 0.7799 0.2137 0.0305 1.0000 Uiso R . . .
H462 H 0.4213 0.8417 0.1784 0.0301 1.0000 Uiso R . . .
H471 H 0.7340 0.4634 0.4234 0.1924 1.0000 Uiso R . . .
H472 H 0.6564 0.4643 0.4737 0.1929 1.0000 Uiso R . . .
H473 H 0.7323 0.5302 0.4777 0.1926 1.0000 Uiso R . . .
H481 H 0.7873 0.4597 0.5385 0.1347 1.0000 Uiso R . . .
H482 H 0.8669 0.4656 0.4897 0.1367 1.0000 Uiso R . . .
H491 H 0.9409 0.3613 0.4970 0.1386 1.0000 Uiso R . . .
H492 H 0.8680 0.3552 0.5481 0.1366 1.0000 Uiso R . . .
H501 H 0.9394 0.2459 0.4990 0.1239 1.0000 Uiso R . . .
H502 H 0.8736 0.2499 0.4410 0.1241 1.0000 Uiso R . . .
H503 H 0.8167 0.2441 0.4973 0.1249 1.0000 Uiso R . . .
H511 H 0.1535 0.6668 0.1262 0.0717 1.0000 Uiso R . . .
H512 H 0.2653 0.7061 0.1228 0.0715 1.0000 Uiso R . . .
H513 H 0.2263 0.6954 0.1841 0.0712 1.0000 Uiso R . . .
H521 H 0.3509 0.6094 0.1473 0.0560 1.0000 Uiso R . . .
H522 H 0.2386 0.5688 0.1493 0.0551 1.0000 Uiso R . . .
H531 H 0.2747 0.4699 0.0669 0.0725 1.0000 Uiso R . . .
H532 H 0.3914 0.5061 0.0724 0.0719 1.0000 Uiso R . . .
H541 H 0.3806 0.5140 -0.0259 0.0995 1.0000 Uiso R . . .
H542 H 0.2575 0.4846 -0.0305 0.0999 1.0000 Uiso R . . .
H543 H 0.3488 0.4319 -0.0245 0.1000 1.0000 Uiso R . . .
H1021 H -0.0039 0.1259 0.1473 0.0273 1.0000 Uiso R . . .
H1041 H -0.1158 -0.0099 0.0348 0.0676 1.0000 Uiso R . . .
H1042 H -0.1444 0.0538 0.0825 0.0671 1.0000 Uiso R . . .
H1043 H -0.1484 -0.0195 0.0944 0.0679 1.0000 Uiso R . . .
H1051 H 0.0536 -0.0757 0.0553 0.0401 1.0000 Uiso R . . .
H1071 H 0.2327 -0.1242 0.0866 0.0809 1.0000 Uiso R . . .
H1072 H 0.3277 -0.0652 0.1055 0.0813 1.0000 Uiso R . . .
H1073 H 0.2739 -0.0818 0.0432 0.0814 1.0000 Uiso R . . .
H1081 H 0.2894 0.0543 0.1540 0.0276 1.0000 Uiso R . . .
H1091 H 0.2569 0.0783 0.2854 0.0319 0.432(12) Uiso R P 1 3
H1092 H 0.2565 0.0799 0.2753 0.0317 0.568(12) Uiso R P 1 4
H1101 H 0.4247 0.1836 0.2920 0.0457 1.0000 Uiso R . . .
H1102 H 0.3875 0.1397 0.2306 0.0444 1.0000 Uiso R . . .
H1103 H 0.4368 0.1050 0.2758 0.0436 1.0000 Uiso R . . .
H1121 H 0.0038 0.1468 0.2587 0.0243 1.0000 Uiso R . . .
H1131 H -0.0223 0.0363 0.2773 0.0442 1.0000 Uiso R . . .
H1132 H 0.0784 0.0315 0.2395 0.0427 1.0000 Uiso R . . .
H1133 H 0.0907 0.0412 0.3090 0.0433 1.0000 Uiso R . . .
H1141 H 0.0105 0.2224 0.3555 0.0403 1.0000 Uiso R . . .
H1142 H 0.0518 0.1589 0.3803 0.0402 1.0000 Uiso R . . .
H1143 H -0.0625 0.1524 0.3506 0.0406 1.0000 Uiso R . . .
H1161 H 0.0799 0.4516 0.1651 0.0220 1.0000 Uiso R . . .
H1181 H -0.0508 0.5214 0.0591 0.0432 1.0000 Uiso R . . .
H1182 H 0.0713 0.5198 0.0631 0.0434 1.0000 Uiso R . . .
H1183 H 0.0097 0.5432 0.1194 0.0437 1.0000 Uiso R . . .
H1191 H -0.0910 0.3931 0.0103 0.0270 1.0000 Uiso R . . .
H1211 H -0.1336 0.2080 0.0100 0.0499 1.0000 Uiso R . . .
H1212 H -0.1870 0.2650 -0.0139 0.0501 1.0000 Uiso R . . .
H1213 H -0.0794 0.2395 -0.0367 0.0496 1.0000 Uiso R . . .
H1221 H -0.0225 0.2427 0.0981 0.0222 1.0000 Uiso R . . .
H1231 H -0.0610 0.2490 0.2607 0.0218 1.0000 Uiso R . . .
H1241 H -0.2286 0.2693 0.2250 0.0379 1.0000 Uiso R . . .
H1242 H -0.1449 0.2802 0.1808 0.0390 1.0000 Uiso R . . .
H1243 H -0.1896 0.3469 0.2226 0.0376 1.0000 Uiso R . . .
H1251 H -0.1763 0.2830 0.3328 0.0362 1.0000 Uiso R . . .
H1252 H -0.0693 0.3269 0.3590 0.0361 1.0000 Uiso R . . .
H1253 H -0.1583 0.3661 0.3339 0.0359 1.0000 Uiso R . . .
H1261 H 0.0881 0.4680 0.2745 0.0209 1.0000 Uiso R . . .
H1271 H -0.1352 0.4568 0.2823 0.0359 1.0000 Uiso R . . .
H1272 H -0.0667 0.5240 0.2761 0.0369 1.0000 Uiso R . . .
H1273 H -0.0816 0.4567 0.2229 0.0356 1.0000 Uiso R . . .
H1281 H -0.0313 0.4582 0.3723 0.0383 1.0000 Uiso R . . .
H1282 H 0.0913 0.4518 0.3735 0.0373 1.0000 Uiso R . . .
H1283 H 0.0434 0.5235 0.3678 0.0380 1.0000 Uiso R . . .
H1301 H 0.4322 0.1935 0.1526 0.0267 1.0000 Uiso R . . .
H1321 H 0.5314 0.1134 0.0779 0.0579 1.0000 Uiso R . . .
H1322 H 0.6408 0.1272 0.1127 0.0572 1.0000 Uiso R . . .
H1323 H 0.6296 0.1421 0.0503 0.0570 1.0000 Uiso R . . .
H1331 H 0.6931 0.2717 0.0883 0.0346 1.0000 Uiso R . . .
H1351 H 0.7409 0.3977 0.1138 0.0645 1.0000 Uiso R . . .
H1352 H 0.7077 0.4413 0.1749 0.0645 1.0000 Uiso R . . .
H1353 H 0.6456 0.4435 0.1182 0.0625 1.0000 Uiso R . . .
H1361 H 0.5074 0.4075 0.1948 0.0304 1.0000 Uiso R . . .
H1371 H 0.4471 0.4627 0.2916 0.0232 1.0000 Uiso R . . .
H1381 H 0.3352 0.5480 0.3509 0.0533 1.0000 Uiso R . . .
H1382 H 0.2532 0.4830 0.3524 0.0543 1.0000 Uiso R . . .
H1383 H 0.3683 0.4882 0.3818 0.0532 1.0000 Uiso R . . .
H1391 H 0.3225 0.5231 0.2440 0.0349 1.0000 Uiso R . . .
H1392 H 0.2437 0.4562 0.2359 0.0352 1.0000 Uiso R . . .
H1393 H 0.3478 0.4479 0.2016 0.0355 1.0000 Uiso R . . .
H1431 H 0.3031 0.1707 0.0491 0.0402 1.0000 Uiso R . . .
H1432 H 0.1816 0.1515 0.0623 0.0395 1.0000 Uiso R . . .
H1441 H 0.2291 0.1891 -0.0334 0.0378 1.0000 Uiso R . . .
H1442 H 0.1167 0.2042 -0.0048 0.0378 1.0000 Uiso R . . .
H1451 H 0.1590 0.3235 0.0188 0.0345 1.0000 Uiso R . . .
H1452 H 0.2727 0.3106 -0.0084 0.0344 1.0000 Uiso R . . .
H1461 H 0.2540 0.3557 0.1066 0.0313 1.0000 Uiso R . . .
H1462 H 0.3498 0.3103 0.0787 0.0308 1.0000 Uiso R . . .
H2111 H 0.3291 0.2090 0.3789 0.0446 0.432(12) Uiso R P 1 3
H2112 H 0.3554 0.1313 0.3808 0.0451 0.432(12) Uiso R P 1 3
H2113 H 0.2373 0.1555 0.3868 0.0449 0.432(12) Uiso R P 1 3
H2121 H 0.2177 0.1080 0.3673 0.0466 0.568(12) Uiso R P 1 4
H2122 H 0.3398 0.0998 0.3664 0.0466 0.568(12) Uiso R P 1 4
H2123 H 0.2940 0.1779 0.3824 0.0455 0.568(12) Uiso R P 1 4
H2401 H 0.5008 0.3555 0.4241 0.0497 0.498(6) Uiso R P 1 1
H2402 H 0.4728 0.4256 0.4045 0.0490 0.498(6) Uiso R P 1 1
H2403 H 0.3808 0.3727 0.4147 0.0500 0.498(6) Uiso R P 1 1
H2411 H 0.4436 0.2843 0.3360 0.0209 0.498(6) Uiso R P 1 1
H2421 H 0.5849 0.3898 0.3093 0.0339 0.498(6) Uiso R P 1 1
H2422 H 0.5794 0.3063 0.2781 0.0341 0.498(6) Uiso R P 1 1
H2423 H 0.6213 0.3338 0.3443 0.0340 0.498(6) Uiso R P 1 1
H2431 H 0.3885 0.2930 0.3843 0.0468 0.502(6) Uiso R P 1 2
H2432 H 0.4295 0.3749 0.4073 0.0468 0.502(6) Uiso R P 1 2
H2433 H 0.5093 0.3141 0.4039 0.0471 0.502(6) Uiso R P 1 2
H2441 H 0.4834 0.2809 0.2987 0.0233 0.502(6) Uiso R P 1 2
H2451 H 0.6297 0.3575 0.3425 0.0420 0.502(6) Uiso R P 1 2
H2452 H 0.5936 0.3734 0.2817 0.0418 0.502(6) Uiso R P 1 2
H2453 H 0.5643 0.4248 0.3429 0.0415 0.502(6) Uiso R P 1 2

loop_
_atom_site_aniso_label
_atom_site_aniso_U_11
_atom_site_aniso_U_22
_atom_site_aniso_U_33
_atom_site_aniso_U_23
_atom_site_aniso_U_13
_atom_site_aniso_U_12
Co1 0.00956(9) 0.01577(10) 0.01498(10) 0.00605(8) -0.00130(7) -0.00008(7)
Co101 0.01449(10) 0.01294(10) 0.01431(10) 0.00518(8) -0.00168(8) -0.00080(8)
Ti1 0.00957(12) 0.01298(13) 0.01362(13) 0.00404(10) -0.00138(9) -0.00048(9)
Ti101 0.01391(12) 0.01157(13) 0.01474(13) 0.00438(10) 0.00042(10) -0.00027(10)
P1 0.01215(17) 0.01709(19) 0.01379(18) 0.00491(15) -0.00223(14) -0.00256(14)
P2 0.01133(17) 0.0185(2) 0.01511(19) 0.00580(15) 0.00009(14) 0.00187(14)
P3 0.01174(17) 0.01384(18) 0.01692(19) 0.00566(15) -0.00068(14) 0.00011(14)
P101 0.01735(19) 0.01363(19) 0.01814(19) 0.00731(16) 0.00030(15) 0.00014(15)
P102 0.01366(18) 0.01406(18) 0.01355(18) 0.00432(15) 0.00005(14) 0.00082(14)
P103 0.01410(18) 0.01436(19) 0.0219(2) 0.00576(16) -0.00283(15) -0.00170(15)
O1 0.0139(5) 0.0204(6) 0.0279(6) 0.0080(5) -0.0051(5) 0.0002(4)
O2 0.0949(17) 0.0794(16) 0.0350(10) -0.0004(10) -0.0094(10) 0.0064(13)
O3 0.0394(8) 0.0312(8) 0.0413(9) 0.0130(7) -0.0021(7) -0.0015(6)
O101 0.0295(6) 0.0208(6) 0.0155(6) 0.0052(5) 0.0046(5) 0.0000(5)
N1 0.0147(6) 0.0142(6) 0.0161(6) 0.0041(5) -0.0027(5) -0.0008(5)
N2 0.0143(6) 0.0186(7) 0.0142(6) 0.0051(5) -0.0012(5) 0.0033(5)
N3 0.0106(6) 0.0146(6) 0.0203(7) 0.0064(5) -0.0006(5) -0.0006(5)
N4 0.0153(6) 0.0264(8) 0.0247(7) 0.0089(6) 0.0026(6) -0.0020(6)
N5 0.0237(7) 0.0327(9) 0.0259(8) 0.0197(7) -0.0035(6) -0.0009(6)
N101 0.0192(6) 0.0130(6) 0.0177(6) 0.0034(5) -0.0002(5) -0.0012(5)
N102 0.0172(6) 0.0169(6) 0.0136(6) 0.0052(5) -0.0010(5) 0.0021(5)
N103 0.0159(6) 0.0154(7) 0.0265(7) 0.0025(6) 0.0037(5) -0.0013(5)
N104 0.0215(7) 0.0228(7) 0.0236(8) 0.0067(6) -0.0033(6) 0.0002(6)
N105 0.0332(9) 0.0412(10) 0.0201(8) 0.0120(7) -0.0032(6) 0.0010(7)
C1 0.0139(7) 0.0160(7) 0.0189(8) 0.0042(6) -0.0051(6) -0.0010(6)
C2 0.0207(8) 0.0201(8) 0.0192(8) 0.0045(7) -0.0041(6) -0.0033(6)
C3 0.0277(9) 0.0249(9) 0.0286(9) 0.0128(8) -0.0078(7) -0.0062(7)
C4 0.0582(15) 0.0353(12) 0.0365(12) 0.0231(10) -0.0041(10) -0.0125(10)
C5 0.0270(9) 0.0177(8) 0.0426(11) 0.0124(8) -0.0097(8) -0.0019(7)
C6 0.0190(8) 0.0196(8) 0.0332(10) 0.0017(7) -0.0072(7) 0.0030(6)
C7 0.0359(11) 0.0246(10) 0.0470(13) -0.0031(9) -0.0023(9) 0.0106(8)
C8 0.0163(7) 0.0213(8) 0.0219(8) 0.0035(7) -0.0024(6) 0.0006(6)
C9 0.0211(8) 0.0224(8) 0.0155(7) 0.0042(6) -0.0018(6) -0.0053(6)
C10 0.0260(9) 0.0274(9) 0.0209(8) 0.0044(7) 0.0030(7) -0.0057(7)
C11 0.0265(9) 0.0401(11) 0.0209(9) 0.0120(8) -0.0073(7) -0.0081(8)
C12 0.0146(7) 0.0210(8) 0.0185(8) 0.0069(6) -0.0026(6) -0.0038(6)
C13 0.0205(8) 0.0214(8) 0.0250(9) 0.0055(7) -0.0036(7) -0.0079(6)
C14 0.0150(8) 0.0300(10) 0.0287(9) 0.0101(8) -0.0026(7) -0.0031(7)
C15 0.0138(7) 0.0209(8) 0.0131(7) 0.0049(6) 0.0006(5) 0.0029(6)
C16 0.0161(7) 0.0190(8) 0.0199(8) 0.0062(6) 0.0008(6) 0.0017(6)
C17 0.0163(7) 0.0264(9) 0.0178(8) 0.0033(7) -0.0013(6) -0.0009(6)
C18 0.0288(10) 0.0316(10) 0.0246(9) 0.0016(8) -0.0075(7) -0.0044(8)
C19 0.0234(8) 0.0330(10) 0.0194(8) 0.0115(7) -0.0064(7) -0.0008(7)
C20 0.0257(9) 0.0256(9) 0.0258(9) 0.0126(7) -0.0044(7) -0.0003(7)
C21 0.0521(14) 0.0349(12) 0.0458(13) 0.0252(10) -0.0211(11) -0.0078(10)
C22 0.0214(8) 0.0202(8) 0.0208(8) 0.0078(7) -0.0031(6) -0.0004(6)
C23 0.0134(7) 0.0257(9) 0.0210(8) 0.0059(7) 0.0032(6) -0.0011(6)
C24 0.0261(9) 0.0360(11) 0.0270(9) 0.0130(8) 0.0045(7) -0.0057(8)
C25 0.0132(8) 0.0413(11) 0.0317(10) 0.0074(9) 0.0021(7) 0.0016(7)
C26 0.0186(8) 0.0190(8) 0.0205(8) 0.0042(7) 0.0005(6) 0.0037(6)
C27 0.0296(9) 0.0273(9) 0.0190(8) 0.0024(7) 0.0011(7) 0.0064(7)
C28 0.0278(9) 0.0244(9) 0.0268(9) 0.0082(7) 0.0013(7) 0.0101(7)
C29 0.0111(7) 0.0173(7) 0.0177(7) 0.0074(6) -0.0008(5) 0.0006(5)
C30 0.0139(7) 0.0191(8) 0.0238(8) -0.0004(7) -0.0049(6) 0.0011(6)
C31 0.0176(8) 0.0300(9) 0.0212(8) -0.0015(7) -0.0025(6) 0.0075(7)
C32 0.0234(9) 0.0462(13) 0.0354(11) -0.0152(10) -0.0044(8) 0.0125(9)
C33 0.0128(7) 0.0309(9) 0.0225(8) 0.0065(7) 0.0008(6) 0.0042(6)
C34 0.0127(7) 0.0190(8) 0.0227(8) 0.0084(6) -0.0017(6) -0.0014(6)
C35 0.0147(8) 0.0230(9) 0.0413(11) 0.0064(8) 0.0007(7) -0.0037(7)
C36 0.0140(7) 0.0146(7) 0.0197(8) 0.0049(6) 0.0001(6) 0.0006(6)
C37 0.0181(7) 0.0143(7) 0.0226(8) 0.0053(6) 0.0014(6) 0.0005(6)
C38 0.0289(9) 0.0191(9) 0.0377(11) 0.0097(8) 0.0009(8) 0.0051(7)
C39 0.0231(8) 0.0190(8) 0.0233(8) 0.0020(7) 0.0025(7) -0.0021(6)
C40 0.0185(8) 0.0193(8) 0.0187(8) 0.0072(6) 0.0005(6) -0.0011(6)
C41 0.0246(9) 0.0309(10) 0.0217(9) 0.0107(7) -0.0038(7) -0.0019(7)
C42 0.0239(8) 0.0247(9) 0.0234(9) 0.0103(7) 0.0028(7) -0.0047(7)
C43 0.0250(10) 0.0182(9) 0.0877(19) 0.0020(11) -0.0174(11) 0.0053(8)
C44 0.0215(9) 0.0327(11) 0.0639(15) 0.0073(10) -0.0070(9) 0.0091(8)
C45 0.0162(8) 0.0371(11) 0.0354(10) 0.0068(9) -0.0027(7) 0.0019(7)
C46 0.0155(8) 0.0344(10) 0.0239(9) 0.0078(8) -0.0048(6) 0.0011(7)
C47 0.177(5) 0.085(3) 0.098(3) -0.024(2) -0.077(3) 0.037(3)
C48 0.184(5) 0.093(3) 0.0446(19) -0.0171(19) -0.022(2) 0.035(3)
C49 0.167(5) 0.103(3) 0.064(2) 0.004(2) -0.036(3) 0.024(3)
C50 0.097(3) 0.112(3) 0.0407(16) 0.0174(19) 0.0083(17) 0.022(2)
C51 0.0607(16) 0.0441(14) 0.0350(12) 0.0051(10) -0.0041(11) -0.0077(12)
C52 0.0426(13) 0.0604(16) 0.0382(12) 0.0219(12) -0.0051(10) -0.0008(11)
C53 0.0578(17) 0.0473(16) 0.085(2) 0.0314(15) 0.0175(15) 0.0171(13)
C54 0.0645(19) 0.0443(16) 0.083(2) -0.0013(15) 0.0059(16) 0.0084(14)
C101 0.0233(8) 0.0133(7) 0.0170(7) 0.0045(6) -0.0002(6) -0.0040(6)
C102 0.0238(8) 0.0220(9) 0.0235(9) 0.0077(7) -0.0005(7) -0.0021(7)
C103 0.0306(10) 0.0315(10) 0.0233(9) 0.0075(8) -0.0038(7) -0.0112(8)
C104 0.0327(11) 0.0544(15) 0.0417(13) 0.0089(11) -0.0118(9) -0.0178(10)
C105 0.0446(12) 0.0242(10) 0.0254(10) -0.0029(8) -0.0016(8) -0.0133(8)
C106 0.0411(11) 0.0227(9) 0.0286(10) -0.0024(8) 0.0058(8) -0.0009(8)
C107 0.0602(16) 0.0307(12) 0.0563(16) -0.0171(11) 0.0042(13) 0.0108(11)
C108 0.0242(8) 0.0199(8) 0.0235(9) 0.0016(7) 0.0011(7) -0.0005(7)
C109 0.0262(9) 0.0251(9) 0.0368(10) 0.0198(8) 0.0020(8) 0.0066(7)
C110 0.0243(9) 0.0232(9) 0.0341(10) 0.0078(8) -0.0048(7) 0.0036(7)
C112 0.0218(8) 0.0168(8) 0.0269(9) 0.0095(7) 0.0035(7) -0.0013(6)
C113 0.0344(10) 0.0186(9) 0.0358(11) 0.0094(8) 0.0104(8) -0.0037(7)
C114 0.0288(9) 0.0234(9) 0.0309(10) 0.0103(8) 0.0103(8) -0.0010(7)
C115 0.0155(7) 0.0186(8) 0.0146(7) 0.0060(6) 0.0013(6) 0.0020(6)
C116 0.0210(8) 0.0166(8) 0.0166(7) 0.0047(6) 0.0010(6) 0.0002(6)
C117 0.0224(8) 0.0210(8) 0.0194(8) 0.0097(7) 0.0046(6) 0.0054(6)
C118 0.0402(11) 0.0257(9) 0.0244(9) 0.0129(8) 0.0038(8) 0.0076(8)
C119 0.0243(8) 0.0286(9) 0.0160(8) 0.0095(7) 0.0000(6) 0.0071(7)
C120 0.0219(8) 0.0279(9) 0.0158(8) 0.0033(7) -0.0016(6) 0.0007(7)
C121 0.0383(11) 0.0354(11) 0.0210(9) 0.0027(8) -0.0107(8) -0.0031(9)
C122 0.0230(8) 0.0185(8) 0.0174(8) 0.0053(6) 0.0001(6) 0.0009(6)
C123 0.0159(7) 0.0189(8) 0.0205(8) 0.0073(6) -0.0003(6) -0.0002(6)
C124 0.0185(8) 0.0303(10) 0.0291(9) 0.0128(8) -0.0038(7) -0.0030(7)
C125 0.0209(8) 0.0303(10) 0.0256(9) 0.0109(8) 0.0044(7) 0.0000(7)
C126 0.0189(8) 0.0145(7) 0.0208(8) 0.0037(6) 0.0015(6) 0.0017(6)
C127 0.0233(8) 0.0219(9) 0.0296(9) 0.0083(7) 0.0022(7) 0.0076(7)
C128 0.0310(9) 0.0210(9) 0.0216(9) -0.0002(7) 0.0013(7) 0.0023(7)
C129 0.0147(7) 0.0212(8) 0.0224(8) 0.0059(7) 0.0008(6) 0.0014(6)
C130 0.0226(8) 0.0218(8) 0.0207(8) 0.0061(7) -0.0004(6) 0.0037(7)
C131 0.0274(9) 0.0336(10) 0.0177(8) 0.0068(7) 0.0002(7) 0.0137(8)
C132 0.0492(13) 0.0399(12) 0.0259(10) 0.0050(9) 0.0051(9) 0.0250(10)
C133 0.0195(8) 0.0475(12) 0.0209(9) 0.0122(8) 0.0027(7) 0.0104(8)
C134 0.0158(8) 0.0381(11) 0.0300(10) 0.0136(8) 0.0024(7) -0.0009(7)
C135 0.0234(10) 0.0544(14) 0.0546(14) 0.0255(12) 0.0095(9) -0.0049(9)
C136 0.0196(8) 0.0207(8) 0.0336(10) 0.0070(7) 0.0041(7) -0.0001(7)
C137 0.0172(7) 0.0156(8) 0.0269(9) 0.0049(7) -0.0006(6) -0.0033(6)
C138 0.0507(13) 0.0233(10) 0.0269(10) -0.0021(8) 0.0037(9) -0.0112(9)
C139 0.0212(8) 0.0193(8) 0.0325(10) 0.0105(7) 0.0021(7) 0.0001(7)
C143 0.0487(12) 0.0263(10) 0.0211(9) 0.0028(8) 0.0059(8) 0.0003(9)
C144 0.0331(10) 0.0384(11) 0.0192(9) 0.0027(8) 0.0032(7) 0.0013(8)
C145 0.0269(9) 0.0398(11) 0.0218(9) 0.0144(8) 0.0042(7) 0.0019(8)
C146 0.0338(10) 0.0252(9) 0.0210(9) 0.0105(7) 0.0035(7) -0.0023(7)

loop_
_atom_type_symbol
_atom_type_scat_dispersion_real
_atom_type_scat_dispersion_imag
_atom_type_scat_Cromer_Mann_a1
_atom_type_scat_Cromer_Mann_b1
_atom_type_scat_Cromer_Mann_a2
_atom_type_scat_Cromer_Mann_b2
_atom_type_scat_Cromer_Mann_a3
_atom_type_scat_Cromer_Mann_b3
_atom_type_scat_Cromer_Mann_a4
_atom_type_scat_Cromer_Mann_b4
_atom_type_scat_Cromer_Mann_c
_atom_type_scat_source
C 0.0033 0.0016 2.3100 20.8439 1.0200 10.2075 1.5886 0.5687 0.8650 51.6512 0.2156 'International Tables Vol C 4.2.6.8 and 6.1.1.4'
H 0.0000 0.0000 0.4930 10.5109 0.3229 26.1257 0.1402 3.1424 0.0408 57.7998 0.0030 'International Tables Vol C 4.2.6.8 and 6.1.1.4'
N 0.0061 0.0033 12.2126 0.0057 3.1322 9.8933 2.0125 28.9975 1.1663 0.5826 -11.5290 'International Tables Vol C 4.2.6.8 and 6.1.1.4'
O 0.0106 0.0060 3.0485 13.2771 2.2868 5.7011 1.5463 0.3239 0.8670 32.9089 0.2508 'International Tables Vol C 4.2.6.8 and 6.1.1.4'
P 0.1023 0.0942 6.4345 1.9067 4.1791 27.1570 1.7800 0.5260 1.4908 68.1645 1.1149 'International Tables Vol C 4.2.6.8 and 6.1.1.4'
Ti 0.2776 0.4457 9.7595 7.8508 7.3558 0.5000 1.6991 35.6338 1.9021 116.1050 1.2807 'International Tables Vol C 4.2.6.8 and 6.1.1.4'
Co 0.3494 0.9721 12.2841 4.2791 7.3409 0.2784 4.0034 13.5359 2.3488 71.1692 1.0118 'International Tables Vol C 4.2.6.8 and 6.1.1.4'

loop_
_geom_angle_atom_site_label_1
_geom_angle_atom_site_label_2
_geom_angle_atom_site_label_3
_geom_angle
_geom_angle_publ_flag
Ti1 Co1 P1 73.659(14) yes
Ti1 Co1 P2 73.739(14) yes
P1 Co1 P2 109.234(17) yes
Ti1 Co1 P3 74.942(14) yes
P1 Co1 P3 114.553(17) yes
P2 Co1 P3 114.631(17) yes
Ti1 Co1 N4 177.79(5) yes
P1 Co1 N4 106.78(5) yes
P2 Co1 N4 107.99(5) yes
P3 Co1 N4 102.98(5) yes
Ti101 Co101 P101 72.982(14) yes
Ti101 Co101 P102 75.526(14) yes
P101 Co101 P102 109.961(17) yes
Ti101 Co101 P103 74.566(15) yes
P101 Co101 P103 113.674(18) yes
P102 Co101 P103 115.399(17) yes
Ti101 Co101 N104 177.85(5) yes
P101 Co101 N104 104.95(5) yes
P102 Co101 N104 105.92(5) yes
P103 Co101 N104 106.00(5) yes
Co1 Ti1 P1 52.865(12) yes
Co1 Ti1 P2 52.798(11) yes
P1 Ti1 P2 85.202(15) yes
Co1 Ti1 P3 52.041(11) yes
P1 Ti1 P3 87.714(14) yes
P2 Ti1 P3 87.691(15) yes
Co1 Ti1 O1 176.08(3) yes
P1 Ti1 O1 129.53(3) yes
P2 Ti1 O1 128.76(3) yes
P3 Ti1 O1 124.07(3) yes
Co1 Ti1 N1 92.26(4) yes
P1 Ti1 N1 39.42(4) yes
P2 Ti1 N1 110.91(4) yes
P3 Ti1 N1 117.25(4) yes
O1 Ti1 N1 90.28(5) yes
Co1 Ti1 N2 91.82(4) yes
P1 Ti1 N2 113.34(4) yes
P2 Ti1 N2 39.06(4) yes
P3 Ti1 N2 114.37(4) yes
O1 Ti1 N2 89.71(5) yes
Co1 Ti1 N3 90.49(4) yes
P1 Ti1 N3 114.45(4) yes
P2 Ti1 N3 115.92(4) yes
P3 Ti1 N3 38.46(4) yes
O1 Ti1 N3 85.63(5) yes
N1 Ti1 N2 116.56(6) yes
N1 Ti1 N3 122.36(6) yes
N2 Ti1 N3 120.87(6) yes
Co101 Ti101 P101 53.200(12) yes
Co101 Ti101 P102 52.076(11) yes
P101 Ti101 P102 85.103(15) yes
Co101 Ti101 P103 52.508(12) yes
P101 Ti101 P103 88.044(15) yes
P102 Ti101 P103 87.601(15) yes
Co101 Ti101 O101 172.62(3) yes
P101 Ti101 O101 134.02(3) yes
P102 Ti101 O101 125.66(3) yes
P103 Ti101 O101 122.31(3) yes
Co101 Ti101 N101 92.97(4) yes
P101 Ti101 N101 39.96(4) yes
P102 Ti101 N101 109.33(4) yes
P103 Ti101 N101 119.53(4) yes
O101 Ti101 N101 94.36(5) yes
Co101 Ti101 N102 89.95(4) yes
P101 Ti101 N102 114.91(4) yes
P102 Ti101 N102 38.18(4) yes
P103 Ti101 N102 111.00(4) yes
O101 Ti101 N102 87.48(5) yes
Co101 Ti101 N103 90.34(4) yes
P101 Ti101 N103 108.59(4) yes
P102 Ti101 N103 120.86(4) yes
P103 Ti101 N103 38.58(4) yes
O101 Ti101 N103 85.48(5) yes
N101 Ti101 N102 117.46(6) yes
N101 Ti101 N103 117.39(6) yes
N102 Ti101 N103 125.04(6) yes
Ti1 P1 Co1 53.476(11) yes
Ti1 P1 N1 48.02(5) yes
Co1 P1 N1 101.46(5) yes
Ti1 P1 C9 130.32(5) yes
Co1 P1 C9 127.88(6) yes
N1 P1 C9 104.12(7) yes
Ti1 P1 C12 124.80(5) yes
Co1 P1 C12 115.99(6) yes
N1 P1 C12 105.35(7) yes
C9 P1 C12 99.79(7) yes
Ti1 P2 Co1 53.463(12) yes
Ti1 P2 N2 48.13(5) yes
Co1 P2 N2 101.54(5) yes
Ti1 P2 C23 122.89(6) yes
Co1 P2 C23 115.91(6) yes
N2 P2 C23 106.89(7) yes
Ti1 P2 C26 129.21(6) yes
Co1 P2 C26 118.59(6) yes
N2 P2 C26 107.27(7) yes
C23 P2 C26 105.74(8) yes
Ti1 P3 Co1 53.017(11) yes
Ti1 P3 N3 47.47(5) yes
Co1 P3 N3 100.47(5) yes
Ti1 P3 C37 129.48(5) yes
Co1 P3 C37 125.37(6) yes
N3 P3 C37 105.28(7) yes
Ti1 P3 C40 124.78(6) yes
Co1 P3 C40 116.47(5) yes
N3 P3 C40 105.94(7) yes
C37 P3 C40 101.50(7) yes
Ti101 P101 Co101 53.817(12) yes
Ti101 P101 N101 48.26(5) yes
Co101 P101 N101 101.84(5) yes
Ti101 P101 C109 125.23(6) yes
Co101 P101 C109 123.24(7) yes
N101 P101 C109 105.10(8) yes
Ti101 P101 C112 128.61(6) yes
Co101 P101 C112 117.94(6) yes
N101 P101 C112 104.88(7) yes
C109 P101 C112 101.90(8) yes
Ti101 P102 Co101 52.398(12) yes
Ti101 P102 N102 47.54(4) yes
Co101 P102 N102 99.57(5) yes
Ti101 P102 C123 119.21(6) yes
Co101 P102 C123 116.02(5) yes
N102 P102 C123 106.95(7) yes
Ti101 P102 C126 134.08(6) yes
Co101 P102 C126 118.80(5) yes
N102 P102 C126 109.87(7) yes
C123 P102 C126 104.98(8) yes
Ti101 P103 Co101 52.927(12) yes
Ti101 P103 N103 48.40(5) yes
Co101 P103 N103 100.41(5) yes
Ti101 P103 C137 120.63(5) yes
Co101 P103 C137 121.91(6) yes
N103 P103 C137 105.95(8) yes
Ti101 P103 C241 135.83(12) yes
Co101 P103 C241 112.20(13) yes
N103 P103 C241 114.09(15) yes
C137 P103 C241 102.61(13) yes
Ti101 P103 Co101 52.927(12) yes
Ti101 P103 N103 48.40(5) yes
Co101 P103 N103 100.41(5) yes
Ti101 P103 C137 120.63(5) yes
Co101 P103 C137 121.91(6) yes
N103 P103 C137 105.95(8) yes
Ti101 P103 C244 131.17(13) yes
Co101 P103 C244 120.14(13) yes
N103 P103 C244 102.42(16) yes
C137 P103 C244 103.39(13) yes
Ti1 O1 C43 128.58(12) yes
Ti1 O1 C46 121.07(10) yes
C43 O1 C46 108.71(13) yes
C48 O2 C49 119.5(3) yes
C52 O3 C53 113.67(19) yes
Ti101 O101 C143 134.48(11) yes
Ti101 O101 C146 119.97(10) yes
C143 O101 C146 105.11(13) yes
P1 N1 Ti1 92.56(6) yes
P1 N1 C1 123.69(10) yes
Ti1 N1 C1 135.53(10) yes
P2 N2 Ti1 92.81(6) yes
P2 N2 C15 132.70(11) yes
Ti1 N2 C15 132.47(10) yes
P3 N3 Ti1 94.07(6) yes
P3 N3 C29 124.74(11) yes
Ti1 N3 C29 135.19(10) yes
Co1 N4 N5 175.89(15) yes
P101 N101 Ti101 91.78(6) yes
P101 N101 C101 125.44(11) yes
Ti101 N101 C101 140.60(11) yes
P102 N102 Ti101 94.29(6) yes
P102 N102 C115 131.35(11) yes
Ti101 N102 C115 134.33(11) yes
P103 N103 Ti101 93.03(7) yes
P103 N103 C129 129.57(12) yes
Ti101 N103 C129 136.74(11) yes
Co101 N104 N105 178.52(16) yes
N1 C1 C2 119.80(15) yes
N1 C1 C8 121.68(15) yes
C2 C1 C8 118.52(15) yes
C1 C2 C3 121.66(17) yes
C1 C2 H21 119.0 no
C3 C2 H21 119.3 no
C2 C3 C4 120.82(19) yes
C2 C3 C5 118.33(17) yes
C4 C3 C5 120.85(18) yes
C3 C4 H41 108.9 no
C3 C4 H42 112.0 no
H41 C4 H42 107.2 no
C3 C4 H43 111.5 no
H41 C4 H43 107.8 no
H42 C4 H43 109.2 no
C3 C5 C6 121.72(17) yes
C3 C5 H51 119.3 no
C6 C5 H51 119.0 no
C5 C6 C7 120.61(17) yes
C5 C6 C8 118.96(17) yes
C7 C6 C8 120.44(18) yes
C6 C7 H71 112.5 no
C6 C7 H72 110.0 no
H71 C7 H72 106.4 no
C6 C7 H73 111.6 no
H71 C7 H73 108.1 no
H72 C7 H73 108.1 no
C1 C8 C6 120.80(17) yes
C1 C8 H81 120.0 no
C6 C8 H81 119.2 no
P1 C9 C10 114.44(11) yes
P1 C9 C11 112.00(13) yes
C10 C9 C11 110.81(14) yes
P1 C9 H91 102.8 no
C10 C9 H91 107.2 no
C11 C9 H91 109.0 no
C9 C10 H101 111.3 no
C9 C10 H102 108.5 no
H101 C10 H102 110.2 no
C9 C10 H103 108.8 no
H101 C10 H103 109.3 no
H102 C10 H103 108.7 no
C9 C11 H111 111.9 no
C9 C11 H112 110.9 no
H111 C11 H112 107.8 no
C9 C11 H113 113.3 no
H111 C11 H113 107.3 no
H112 C11 H113 105.1 no
P1 C12 C13 117.84(12) yes
P1 C12 C14 112.06(12) yes
C13 C12 C14 109.71(13) yes
P1 C12 H121 102.8 no
C13 C12 H121 107.0 no
C14 C12 H121 106.4 no
C12 C13 H131 112.5 no
C12 C13 H132 108.9 no
H131 C13 H132 108.9 no
C12 C13 H133 108.1 no
H131 C13 H133 108.9 no
H132 C13 H133 109.4 no
C12 C14 H141 109.6 no
C12 C14 H142 109.9 no
H141 C14 H142 107.9 no
C12 C14 H143 110.4 no
H141 C14 H143 110.1 no
H142 C14 H143 109.0 no
N2 C15 C16 121.87(14) yes
N2 C15 C22 119.87(14) yes
C16 C15 C22 117.98(14) yes
C15 C16 C17 121.40(15) yes
C15 C16 H161 119.2 no
C17 C16 H161 119.3 no
C16 C17 C18 120.69(16) yes
C16 C17 C19 119.21(16) yes
C18 C17 C19 120.09(15) yes
C17 C18 H181 111.2 no
C17 C18 H182 112.3 no
H181 C18 H182 107.9 no
C17 C18 H183 110.7 no
H181 C18 H183 107.6 no
H182 C18 H183 106.9 no
C17 C19 C20 120.81(15) yes
C17 C19 H191 118.1 no
C20 C19 H191 121.1 no
C19 C20 C21 120.72(16) yes
C19 C20 C22 119.13(16) yes
C21 C20 C22 120.15(17) yes
C20 C21 H211 110.2 no
C20 C21 H212 111.5 no
H211 C21 H212 108.4 no
C20 C21 H213 111.0 no
H211 C21 H213 106.7 no
H212 C21 H213 108.8 no
C15 C22 C20 121.47(16) yes
C15 C22 H221 118.9 no
C20 C22 H221 119.6 no
P2 C23 C24 118.90(12) yes
P2 C23 C25 111.13(12) yes
C24 C23 C25 111.32(14) yes
P2 C23 H231 102.7 no
C24 C23 H231 104.9 no
C25 C23 H231 106.5 no
C23 C24 H241 108.3 no
C23 C24 H242 111.2 no
H241 C24 H242 108.1 no
C23 C24 H243 111.1 no
H241 C24 H243 108.2 no
H242 C24 H243 109.8 no
C23 C25 H251 109.5 no
C23 C25 H252 110.9 no
H251 C25 H252 108.7 no
C23 C25 H253 110.4 no
H251 C25 H253 108.6 no
H252 C25 H253 108.7 no
P2 C26 C27 116.80(12) yes
P2 C26 C28 112.68(12) yes
C27 C26 C28 110.97(14) yes
P2 C26 H261 102.6 no
C27 C26 H261 106.7 no
C28 C26 H261 105.9 no
C26 C27 H271 109.0 no
C26 C27 H272 110.3 no
H271 C27 H272 108.7 no
C26 C27 H273 110.8 no
H271 C27 H273 107.9 no
H272 C27 H273 110.0 no
C26 C28 H281 110.8 no
C26 C28 H282 108.5 no
H281 C28 H282 108.0 no
C26 C28 H283 111.1 no
H281 C28 H283 110.2 no
H282 C28 H283 108.2 no
N3 C29 C30 119.19(14) yes
N3 C29 C36 122.08(14) yes
C30 C29 C36 118.73(14) yes
C29 C30 C31 121.28(15) yes
C29 C30 H301 119.3 no
C31 C30 H301 119.4 no
C30 C31 C32 119.47(17) yes
C30 C31 C33 118.88(16) yes
C32 C31 C33 121.65(16) yes
C31 C32 H321 112.2 no
C31 C32 H322 110.3 no
H321 C32 H322 107.5 no
C31 C32 H323 111.2 no
H321 C32 H323 109.4 no
H322 C32 H323 106.0 no
C31 C33 C34 121.17(15) yes
C31 C33 H331 119.9 no
C34 C33 H331 118.9 no
C33 C34 C35 120.34(15) yes
C33 C34 C36 118.92(15) yes
C35 C34 C36 120.73(15) yes
C34 C35 H351 112.3 no
C34 C35 H352 113.1 no
H351 C35 H352 105.0 no
C34 C35 H353 113.0 no
H351 C35 H353 105.4 no
H352 C35 H353 107.3 no
C29 C36 C34 121.01(15) yes
C29 C36 H361 119.3 no
C34 C36 H361 119.7 no
P3 C37 C38 111.20(12) yes
P3 C37 C39 113.13(11) yes
C38 C37 C39 110.80(14) yes
P3 C37 H371 105.4 no
C38 C37 H371 108.6 no
C39 C37 H371 107.3 no
C37 C38 H381 112.6 no
C37 C38 H382 111.0 no
H381 C38 H382 107.6 no
C37 C38 H383 110.3 no
H381 C38 H383 107.4 no
H382 C38 H383 107.7 no
C37 C39 H391 111.8 no
C37 C39 H392 111.4 no
H391 C39 H392 107.4 no
C37 C39 H393 109.7 no
H391 C39 H393 109.3 no
H392 C39 H393 107.0 no
P3 C40 C41 112.47(12) yes
P3 C40 C42 117.45(12) yes
C41 C40 C42 110.08(14) yes
P3 C40 H401 101.0 no
C41 C40 H401 107.7 no
C42 C40 H401 107.2 no
C40 C41 H411 111.4 no
C40 C41 H412 111.4 no
H411 C41 H412 108.2 no
C40 C41 H413 109.8 no
H411 C41 H413 107.9 no
H412 C41 H413 108.0 no
C40 C42 H421 111.2 no
C40 C42 H422 111.1 no
H421 C42 H422 108.2 no
C40 C42 H423 108.2 no
H421 C42 H423 108.9 no
H422 C42 H423 109.3 no
O1 C43 C44 106.15(16) yes
O1 C43 H431 107.9 no
C44 C43 H431 111.7 no
O1 C43 H432 110.1 no
C44 C43 H432 112.4 no
H431 C43 H432 108.5 no
C43 C44 C45 105.31(15) yes
C43 C44 H441 111.4 no
C45 C44 H441 110.0 no
C43 C44 H442 107.3 no
C45 C44 H442 110.0 no
H441 C44 H442 112.6 no
C44 C45 C46 102.11(16) yes
C44 C45 H451 110.3 no
C46 C45 H451 112.3 no
C44 C45 H452 111.0 no
C46 C45 H452 111.3 no
H451 C45 H452 109.6 no
C45 C46 O1 105.21(15) yes
C45 C46 H461 111.5 no
O1 C46 H461 109.0 no
C45 C46 H462 112.0 no
O1 C46 H462 108.9 no
H461 C46 H462 110.0 no
C48 C47 H471 112.5 no
C48 C47 H472 106.2 no
H471 C47 H472 108.0 no
C48 C47 H473 113.7 no
H471 C47 H473 110.4 no
H472 C47 H473 105.6 no
C47 C48 O2 118.2(3) yes
C47 C48 H481 112.7 no
O2 C48 H481 110.3 no
C47 C48 H482 104.1 no
O2 C48 H482 103.8 no
H481 C48 H482 106.5 no
O2 C49 C50 117.2(3) yes
O2 C49 H491 100.9 no
C50 C49 H491 105.8 no
O2 C49 H492 111.5 no
C50 C49 H492 113.9 no
H491 C49 H492 105.8 no
C49 C50 H501 113.8 no
C49 C50 H502 113.3 no
H501 C50 H502 111.6 no
C49 C50 H503 105.0 no
H501 C50 H503 106.0 no
H502 C50 H503 106.4 no
C52 C51 H511 111.0 no
C52 C51 H512 109.5 no
H511 C51 H512 108.9 no
C52 C51 H513 108.9 no
H511 C51 H513 109.4 no
H512 C51 H513 109.1 no
C51 C52 O3 108.32(18) yes
C51 C52 H521 111.8 no
O3 C52 H521 108.6 no
C51 C52 H522 111.7 no
O3 C52 H522 108.7 no
H521 C52 H522 107.6 no
O3 C53 C54 108.3(2) yes
O3 C53 H531 109.0 no
C54 C53 H531 110.9 no
O3 C53 H532 110.3 no
C54 C53 H532 110.0 no
H531 C53 H532 108.3 no
C53 C54 H541 110.6 no
C53 C54 H542 108.2 no
H541 C54 H542 110.4 no
C53 C54 H543 108.8 no
H541 C54 H543 109.9 no
H542 C54 H543 108.9 no
N101 C101 C102 120.73(15) yes
N101 C101 C108 120.82(15) yes
C102 C101 C108 118.45(15) yes
C101 C102 C103 121.40(17) yes
C101 C102 H1021 119.1 no
C103 C102 H1021 119.5 no
C102 C103 C104 120.64(19) yes
C102 C103 C105 118.64(17) yes
C104 C103 C105 120.70(19) yes
C103 C104 H1041 112.8 no
C103 C104 H1042 112.6 no
H1041 C104 H1042 105.7 no
C103 C104 H1043 113.1 no
H1041 C104 H1043 107.1 no
H1042 C104 H1043 105.0 no
C103 C105 C106 121.35(18) yes
C103 C105 H1051 119.4 no
C106 C105 H1051 119.3 no
C105 C106 C107 121.00(19) yes
C105 C106 C108 118.88(19) yes
C107 C106 C108 120.1(2) yes
C106 C107 H1071 112.3 no
C106 C107 H1072 110.9 no
H1071 C107 H1072 110.5 no
C106 C107 H1073 106.8 no
H1071 C107 H1073 107.9 no
H1072 C107 H1073 108.3 no
C101 C108 C106 121.24(17) yes
C101 C108 H1081 119.3 no
C106 C108 H1081 119.4 no
P101 C109 C110 113.28(12) yes
P101 C109 C211 106.2(2) yes
C110 C109 C211 103.8(2) yes
P101 C109 H1091 110.3 no
C110 C109 H1091 111.5 no
C211 C109 H1091 111.5 no
P101 C109 C110 113.28(12) yes
P101 C109 C212 114.3(2) yes
C110 C109 C212 115.8(2) yes
P101 C109 H1092 102.9 no
C110 C109 H1092 104.9 no
C212 C109 H1092 103.8 no
C109 C110 H1101 110.8 no
C109 C110 H1102 114.6 no
H1101 C110 H1102 107.2 no
C109 C110 H1103 112.4 no
H1101 C110 H1103 103.3 no
H1102 C110 H1103 107.8 no
P101 C112 C113 117.31(12) yes
P101 C112 C114 112.61(12) yes
C113 C112 C114 110.38(14) yes
P101 C112 H1121 101.9 no
C113 C112 H1121 106.4 no
C114 C112 H1121 107.2 no
C112 C113 H1131 107.8 no
C112 C113 H1132 112.6 no
H1131 C113 H1132 108.1 no
C112 C113 H1133 110.0 no
H1131 C113 H1133 107.3 no
H1132 C113 H1133 110.7 no
C112 C114 H1141 110.3 no
C112 C114 H1142 111.9 no
H1141 C114 H1142 109.5 no
C112 C114 H1143 109.7 no
H1141 C114 H1143 107.6 no
H1142 C114 H1143 107.6 no
N102 C115 C116 121.64(14) yes
N102 C115 C122 120.30(14) yes
C116 C115 C122 118.00(14) yes
C115 C116 C117 121.46(15) yes
C115 C116 H1161 118.8 no
C117 C116 H1161 119.8 no
C116 C117 C118 119.73(16) yes
C116 C117 C119 119.15(15) yes
C118 C117 C119 121.12(15) yes
C117 C118 H1181 110.3 no
C117 C118 H1182 110.3 no
H1181 C118 H1182 108.0 no
C117 C118 H1183 110.5 no
H1181 C118 H1183 108.8 no
H1182 C118 H1183 108.9 no
C117 C119 C120 120.71(15) yes
C117 C119 H1191 119.6 no
C120 C119 H1191 119.6 no
C119 C120 C121 120.28(16) yes
C119 C120 C122 119.25(16) yes
C121 C120 C122 120.47(17) yes
C120 C121 H1211 110.7 no
C120 C121 H1212 112.0 no
H1211 C121 H1212 106.7 no
C120 C121 H1213 111.6 no
H1211 C121 H1213 107.8 no
H1212 C121 H1213 107.8 no
C115 C122 C120 121.37(16) yes
C115 C122 H1221 119.0 no
C120 C122 H1221 119.6 no
P102 C123 C124 117.90(12) yes
P102 C123 C125 111.88(12) yes
C124 C123 C125 110.51(14) yes
P102 C123 H1231 101.3 no
C124 C123 H1231 107.8 no
C125 C123 H1231 106.4 no
C123 C124 H1241 108.8 no
C123 C124 H1242 111.8 no
H1241 C124 H1242 107.0 no
C123 C124 H1243 111.8 no
H1241 C124 H1243 108.4 no
H1242 C124 H1243 108.8 no
C123 C125 H1251 108.5 no
C123 C125 H1252 112.0 no
H1251 C125 H1252 109.2 no
C123 C125 H1253 109.7 no
H1251 C125 H1253 109.8 no
H1252 C125 H1253 107.6 no
P102 C126 C127 118.38(12) yes
P102 C126 C128 112.14(12) yes
C127 C126 C128 108.91(14) yes
P102 C126 H1261 103.1 no
C127 C126 H1261 106.8 no
C128 C126 H1261 106.6 no
C126 C127 H1271 110.3 no
C126 C127 H1272 108.3 no
H1271 C127 H1272 108.1 no
C126 C127 H1273 112.6 no
H1271 C127 H1273 108.9 no
H1272 C127 H1273 108.6 no
C126 C128 H1281 110.1 no
C126 C128 H1282 111.8 no
H1281 C128 H1282 109.0 no
C126 C128 H1283 109.3 no
H1281 C128 H1283 107.9 no
H1282 C128 H1283 108.7 no
N103 C129 C130 118.90(15) yes
N103 C129 C136 123.31(15) yes
C130 C129 C136 117.78(16) yes
C129 C130 C131 121.57(17) yes
C129 C130 H1301 118.8 no
C131 C130 H1301 119.6 no
C130 C131 C132 120.39(19) yes
C130 C131 C133 119.17(17) yes
C132 C131 C133 120.40(18) yes
C131 C132 H1321 109.7 no
C131 C132 H1322 110.4 no
H1321 C132 H1322 108.4 no
C131 C132 H1323 111.8 no
H1321 C132 H1323 107.2 no
H1322 C132 H1323 109.2 no
C131 C133 C134 120.73(17) yes
C131 C133 H1331 119.3 no
C134 C133 H1331 120.0 no
C133 C134 C135 120.70(18) yes
C133 C134 C136 119.21(18) yes
C135 C134 C136 120.09(19) yes
C134 C135 H1351 110.7 no
C134 C135 H1352 110.7 no
H1351 C135 H1352 109.6 no
C134 C135 H1353 110.2 no
H1351 C135 H1353 108.4 no
H1352 C135 H1353 107.2 no
C129 C136 C134 121.52(17) yes
C129 C136 H1361 119.8 no
C134 C136 H1361 118.7 no
P103 C137 C138 111.12(12) yes
P103 C137 C139 110.61(12) yes
C138 C137 C139 109.86(15) yes
P103 C137 H1371 108.1 no
C138 C137 H1371 108.2 no
C139 C137 H1371 108.9 no
C137 C138 H1381 111.1 no
C137 C138 H1382 110.7 no
H1381 C138 H1382 107.7 no
C137 C138 H1383 109.7 no
H1381 C138 H1383 108.6 no
H1382 C138 H1383 109.0 no
C137 C139 H1391 110.7 no
C137 C139 H1392 109.1 no
H1391 C139 H1392 108.2 no
C137 C139 H1393 111.6 no
H1391 C139 H1393 109.8 no
H1392 C139 H1393 107.2 no
O101 C143 C144 105.04(15) yes
O101 C143 H1431 109.4 no
C144 C143 H1431 110.4 no
O101 C143 H1432 109.3 no
C144 C143 H1432 111.6 no
H1431 C143 H1432 111.0 no
C143 C144 C145 104.55(15) yes
C143 C144 H1441 109.8 no
C145 C144 H1441 112.3 no
C143 C144 H1442 108.8 no
C145 C144 H1442 110.9 no
H1441 C144 H1442 110.3 no
C144 C145 C146 103.99(15) yes
C144 C145 H1451 111.1 no
C146 C145 H1451 110.5 no
C144 C145 H1452 112.7 no
C146 C145 H1452 110.5 no
H1451 C145 H1452 108.1 no
C145 C146 O101 105.74(15) yes
C145 C146 H1461 113.4 no
O101 C146 H1461 108.4 no
C145 C146 H1462 110.5 no
O101 C146 H1462 109.7 no
H1461 C146 H1462 108.9 no
C109 C211 H2111 112.5 no
C109 C211 H2112 108.1 no
H2111 C211 H2112 108.4 no
C109 C211 H2113 108.3 no
H2111 C211 H2113 108.9 no
H2112 C211 H2113 110.5 no
C109 C212 H2121 111.2 no
C109 C212 H2122 110.1 no
H2121 C212 H2122 108.2 no
C109 C212 H2123 109.7 no
H2121 C212 H2123 108.5 no
H2122 C212 H2123 109.2 no
C241 C240 H2401 107.8 no
C241 C240 H2402 109.3 no
H2401 C240 H2402 110.0 no
C241 C240 H2403 111.1 no
H2401 C240 H2403 109.1 no
H2402 C240 H2403 109.4 no
P103 C241 C240 115.1(3) yes
P103 C241 C242 114.6(3) yes
C240 C241 C242 110.4(3) yes
P103 C241 H2411 104.0 no
C240 C241 H2411 105.9 no
C242 C241 H2411 105.8 no
C241 C242 H2421 109.6 no
C241 C242 H2422 110.9 no
H2421 C242 H2422 109.4 no
C241 C242 H2423 109.1 no
H2421 C242 H2423 109.2 no
H2422 C242 H2423 108.5 no
C244 C243 H2431 109.7 no
C244 C243 H2432 110.6 no
H2431 C243 H2432 109.9 no
C244 C243 H2433 110.0 no
H2431 C243 H2433 108.7 no
H2432 C243 H2433 107.9 no
C243 C244 P103 108.3(3) yes
C243 C244 C245 108.8(3) yes
P103 C244 C245 118.8(3) yes
C243 C244 H2441 108.2 no
P103 C244 H2441 104.8 no
C245 C244 H2441 107.4 no
C244 C245 H2451 108.8 no
C244 C245 H2452 110.0 no
H2451 C245 H2452 109.0 no
C244 C245 H2453 110.5 no
H2451 C245 H2453 107.7 no
H2452 C245 H2453 110.9 no

loop_
_geom_bond_atom_site_label_1
_geom_bond_atom_site_label_2
_geom_bond_distance
_geom_bond_publ_flag
Co1 Ti1 2.2371(3) yes
Co1 P1 2.2193(5) yes
Co1 P2 2.2178(5) yes
Co1 P3 2.2081(4) yes
Co1 N4 1.8713(15) yes
Co101 Ti101 2.2268(3) yes
Co101 P101 2.2092(5) yes
Co101 P102 2.2172(4) yes
Co101 P103 2.2145(5) yes
Co101 N104 1.8765(15) yes
Ti1 P1 2.6714(5) yes
Ti1 P2 2.6730(5) yes
Ti1 P3 2.7044(5) yes
Ti1 O1 2.2897(11) yes
Ti1 N1 1.9877(13) yes
Ti1 N2 1.9928(13) yes
Ti1 N3 1.9980(13) yes
Ti101 P101 2.6381(5) yes
Ti101 P102 2.7215(5) yes
Ti101 P103 2.6903(5) yes
Ti101 O101 2.2764(12) yes
Ti101 N101 1.9693(13) yes
Ti101 N102 2.0133(13) yes
Ti101 N103 2.0145(14) yes
P1 N1 1.6982(13) yes
P1 C9 1.8621(17) yes
P1 C12 1.8740(16) yes
P2 N2 1.6864(13) yes
P2 C23 1.8636(17) yes
P2 C26 1.8618(17) yes
P3 N3 1.6862(13) yes
P3 C37 1.8612(17) yes
P3 C40 1.8708(17) yes
P101 N101 1.6953(14) yes
P101 C109 1.8604(17) yes
P101 C112 1.8668(17) yes
P102 N102 1.6868(14) yes
P102 C123 1.8650(16) yes
P102 C126 1.8737(16) yes
P103 N103 1.6799(15) yes
P103 C137 1.8686(17) yes
P103 C241 1.900(4) yes
P103 N103 1.6799(15) yes
P103 C137 1.8686(17) yes
P103 C244 1.864(4) yes
O1 C43 1.444(2) yes
O1 C46 1.451(2) yes
O2 C48 1.355(4) yes
O2 C49 1.364(5) yes
O3 C52 1.417(3) yes
O3 C53 1.414(3) yes
O101 C143 1.438(2) yes
O101 C146 1.444(2) yes
N1 C1 1.413(2) yes
N2 C15 1.4141(19) yes
N3 C29 1.4119(19) yes
N4 N5 1.052(2) yes
N101 C101 1.412(2) yes
N102 C115 1.4136(19) yes
N103 C129 1.409(2) yes
N104 N105 1.069(2) yes
C1 C2 1.393(2) yes
C1 C8 1.399(2) yes
C2 C3 1.391(2) yes
C2 H21 0.925 no
C3 C4 1.502(3) yes
C3 C5 1.390(3) yes
C4 H41 0.948 no
C4 H42 0.949 no
C4 H43 0.928 no
C5 C6 1.384(3) yes
C5 H51 0.941 no
C6 C7 1.514(3) yes
C6 C8 1.395(2) yes
C7 H71 0.953 no
C7 H72 0.944 no
C7 H73 0.951 no
C8 H81 0.941 no
C9 C10 1.521(2) yes
C9 C11 1.529(2) yes
C9 H91 0.984 no
C10 H101 0.964 no
C10 H102 0.959 no
C10 H103 0.964 no
C11 H111 0.964 no
C11 H112 0.961 no
C11 H113 0.953 no
C12 C13 1.531(2) yes
C12 C14 1.531(2) yes
C12 H121 0.969 no
C13 H131 0.954 no
C13 H132 0.965 no
C13 H133 0.971 no
C14 H141 0.970 no
C14 H142 0.964 no
C14 H143 0.956 no
C15 C16 1.399(2) yes
C15 C22 1.397(2) yes
C16 C17 1.390(2) yes
C16 H161 0.945 no
C17 C18 1.509(2) yes
C17 C19 1.388(2) yes
C18 H181 0.936 no
C18 H182 0.934 no
C18 H183 0.936 no
C19 C20 1.391(3) yes
C19 H191 0.939 no
C20 C21 1.509(3) yes
C20 C22 1.390(2) yes
C21 H211 0.932 no
C21 H212 0.927 no
C21 H213 0.922 no
C22 H221 0.936 no
C23 C24 1.531(2) yes
C23 C25 1.531(2) yes
C23 H231 0.966 no
C24 H241 0.974 no
C24 H242 0.961 no
C24 H243 0.959 no
C25 H251 0.970 no
C25 H252 0.978 no
C25 H253 0.971 no
C26 C27 1.530(2) yes
C26 C28 1.530(2) yes
C26 H261 0.959 no
C27 H271 0.964 no
C27 H272 0.983 no
C27 H273 0.961 no
C28 H281 0.977 no
C28 H282 0.978 no
C28 H283 0.966 no
C29 C30 1.391(2) yes
C29 C36 1.394(2) yes
C30 C31 1.390(2) yes
C30 H301 0.934 no
C31 C32 1.505(3) yes
C31 C33 1.390(2) yes
C32 H321 0.945 no
C32 H322 0.936 no
C32 H323 0.959 no
C33 C34 1.390(2) yes
C33 H331 0.928 no
C34 C35 1.505(2) yes
C34 C36 1.393(2) yes
C35 H351 0.946 no
C35 H352 0.941 no
C35 H353 0.946 no
C36 H361 0.946 no
C37 C38 1.533(2) yes
C37 C39 1.525(2) yes
C37 H371 0.980 no
C38 H381 0.959 no
C38 H382 0.961 no
C38 H383 0.944 no
C39 H391 0.968 no
C39 H392 0.957 no
C39 H393 0.955 no
C40 C41 1.527(2) yes
C40 C42 1.530(2) yes
C40 H401 0.981 no
C41 H411 0.956 no
C41 H412 0.964 no
C41 H413 0.946 no
C42 H421 0.968 no
C42 H422 0.969 no
C42 H423 0.978 no
C43 C44 1.515(3) yes
C43 H431 0.981 no
C43 H432 0.959 no
C44 C45 1.509(3) yes
C44 H441 0.995 no
C44 H442 0.954 no
C45 C46 1.500(2) yes
C45 H451 0.992 no
C45 H452 1.021 no
C46 H461 0.992 no
C46 H462 0.965 no
C47 C48 1.392(5) yes
C47 H471 0.949 no
C47 H472 0.962 no
C47 H473 0.951 no
C48 H481 0.971 no
C48 H482 0.974 no
C49 C50 1.398(5) yes
C49 H491 0.969 no
C49 H492 0.970 no
C50 H501 0.964 no
C50 H502 0.955 no
C50 H503 0.965 no
C51 C52 1.495(4) yes
C51 H511 0.959 no
C51 H512 0.974 no
C51 H513 0.968 no
C52 H521 0.979 no
C52 H522 0.984 no
C53 C54 1.499(4) yes
C53 H531 0.971 no
C53 H532 0.976 no
C54 H541 0.984 no
C54 H542 0.977 no
C54 H543 0.981 no
C101 C102 1.392(2) yes
C101 C108 1.398(2) yes
C102 C103 1.390(3) yes
C102 H1021 0.930 no
C103 C104 1.507(3) yes
C103 C105 1.390(3) yes
C104 H1041 0.938 no
C104 H1042 0.940 no
C104 H1043 0.943 no
C105 C106 1.392(3) yes
C105 H1051 0.957 no
C106 C107 1.515(3) yes
C106 C108 1.385(3) yes
C107 H1071 0.958 no
C107 H1072 0.957 no
C107 H1073 0.940 no
C108 H1081 0.938 no
C109 C110 1.516(3) yes
C109 C211 1.649(6) yes
C109 H1091 0.968 no
C109 C110 1.516(3) yes
C109 C212 1.444(4) yes
C109 H1092 0.970 no
C110 H1101 0.941 no
C110 H1102 0.940 no
C110 H1103 0.936 no
C112 C113 1.539(2) yes
C112 C114 1.524(3) yes
C112 H1121 0.969 no
C113 H1131 0.971 no
C113 H1132 0.952 no
C113 H1133 0.979 no
C114 H1141 0.964 no
C114 H1142 0.966 no
C114 H1143 0.971 no
C115 C116 1.395(2) yes
C115 C122 1.400(2) yes
C116 C117 1.392(2) yes
C116 H1161 0.937 no
C117 C118 1.507(2) yes
C117 C119 1.388(2) yes
C118 H1181 0.955 no
C118 H1182 0.945 no
C118 H1183 0.929 no
C119 C120 1.392(3) yes
C119 H1191 0.941 no
C120 C121 1.507(2) yes
C120 C122 1.387(2) yes
C121 H1211 0.952 no
C121 H1212 0.944 no
C121 H1213 0.945 no
C122 H1221 0.959 no
C123 C124 1.527(2) yes
C123 C125 1.529(2) yes
C123 H1231 0.967 no
C124 H1241 0.968 no
C124 H1242 0.945 no
C124 H1243 0.950 no
C125 H1251 0.968 no
C125 H1252 0.960 no
C125 H1253 0.973 no
C126 C127 1.531(2) yes
C126 C128 1.534(2) yes
C126 H1261 0.972 no
C127 H1271 0.964 no
C127 H1272 0.952 no
C127 H1273 0.952 no
C128 H1281 0.952 no
C128 H1282 0.954 no
C128 H1283 0.965 no
C129 C130 1.395(2) yes
C129 C136 1.397(2) yes
C130 C131 1.390(2) yes
C130 H1301 0.938 no
C131 C132 1.508(3) yes
C131 C133 1.391(3) yes
C132 H1321 0.964 no
C132 H1322 0.953 no
C132 H1323 0.957 no
C133 C134 1.384(3) yes
C133 H1331 0.935 no
C134 C135 1.504(3) yes
C134 C136 1.392(2) yes
C135 H1351 0.926 no
C135 H1352 0.962 no
C135 H1353 0.939 no
C136 H1361 0.933 no
C137 C138 1.524(3) yes
C137 C139 1.525(2) yes
C137 H1371 0.978 no
C138 H1381 0.978 no
C138 H1382 0.980 no
C138 H1383 0.951 no
C139 H1391 0.958 no
C139 H1392 0.950 no
C139 H1393 0.973 no
C143 C144 1.521(3) yes
C143 H1431 0.987 no
C143 H1432 0.967 no
C144 C145 1.541(3) yes
C144 H1441 0.962 no
C144 H1442 0.973 no
C145 C146 1.513(2) yes
C145 H1451 0.982 no
C145 H1452 0.977 no
C146 H1461 0.977 no
C146 H1462 0.965 no
C211 H2111 0.946 no
C211 H2112 0.965 no
C211 H2113 0.956 no
C212 H2121 0.945 no
C212 H2122 0.970 no
C212 H2123 0.981 no
C240 C241 1.510(6) yes
C240 H2401 0.977 no
C240 H2402 0.946 no
C240 H2403 0.966 no
C241 C242 1.542(6) yes
C241 H2411 0.970 no
C242 H2421 0.970 no
C242 H2422 0.963 no
C242 H2423 0.970 no
C243 C244 1.536(6) yes
C243 H2431 0.965 no
C243 H2432 0.960 no
C243 H2433 0.974 no
C244 C245 1.520(6) yes
C244 H2441 0.968 no
C245 H2451 0.982 no
C245 H2452 0.966 no
C245 H2453 0.954 no
